data_4121158
loop_
_publ_author_name
'Santhosh Kumar Podiyanachari'
'Gerald Kehr'
'Christian M\"uck-Lichtenfeld'
'Constantin G. Daniliuc'
'Gerhard Erker'

_publ_section_title
;
 Remarkable Behavior of a Bifunctional Alkynylborane Zirconocene Complex
 toward Donor Ligands and Acetylenes
;
_journal_name_full 'Journal of the American Chemical Society'
_journal_page_first 17444
_journal_page_last 17456
_journal_paper_doi 10.1021/ja408385h
_journal_volume 135
_journal_year 2013
_chemical_formula_sum 'C35 H33 B F10 Si2 Zr'
_chemical_formula_weight 801.82
_chemical_name_systematic
; 
 ? 
;
_space_group_IT_number 14
_symmetry_cell_setting monoclinic
_symmetry_space_group_name_Hall '-P 2ybc'
_symmetry_space_group_name_H-M 'P 1 21/c 1'
_atom_sites_solution_hydrogens geom
_atom_sites_solution_primary direct
_atom_sites_solution_secondary difmap
_audit_creation_method SHELXL-97
_cell_angle_alpha 90.00
_cell_angle_beta 91.691(2)
_cell_angle_gamma 90.00
_cell_formula_units_Z 4
_cell_length_a 14.3941(3)
_cell_length_b 10.2369(3)
_cell_length_c 23.7522(5)
_cell_measurement_reflns_used 6618
_cell_measurement_temperature 223(2)
_cell_measurement_theta_max 28.28
_cell_measurement_theta_min 4.08
_cell_volume 3498.39(15)
_computing_cell_refinement 'Collect (Nonius B.V., 1998)'
_computing_data_collection 'Collect (Nonius B.V., 1998)'
_computing_data_reduction 'Denzo-SMN (Otwinowski & Minor, 1997)'
_computing_molecular_graphics 'XP (BrukerAXS, 2000)'
_computing_publication_material 'SHELXL-97 (Sheldrick, 1997)'
_computing_structure_refinement 'SHELXL-97 (Sheldrick, 1997)'
_computing_structure_solution 'SHELXS-97 (Sheldrick, 1990)'
_diffrn_ambient_temperature 223(2)
_diffrn_measured_fraction_theta_full 0.991
_diffrn_measured_fraction_theta_max 0.991
_diffrn_measurement_device_type 'Nonius KappaCCD APEXII'
_diffrn_measurement_method '\w and \f scans'
_diffrn_radiation_monochromator 'Montel mirror'
_diffrn_radiation_source 'rotating anode Nonius FR591'
_diffrn_radiation_type MoK\a
_diffrn_radiation_wavelength 0.71073
_diffrn_reflns_av_R_equivalents 0.047
_diffrn_reflns_av_sigmaI/netI 0.0354
_diffrn_reflns_limit_h_max 17
_diffrn_reflns_limit_h_min -17
_diffrn_reflns_limit_k_max 12
_diffrn_reflns_limit_k_min -11
_diffrn_reflns_limit_l_max 28
_diffrn_reflns_limit_l_min -28
_diffrn_reflns_number 25995
_diffrn_reflns_theta_full 25.00
_diffrn_reflns_theta_max 25.00
_diffrn_reflns_theta_min 4.23
_exptl_absorpt_coefficient_mu 0.461
_exptl_absorpt_correction_T_max 0.9553
_exptl_absorpt_correction_T_min 0.9134
_exptl_absorpt_correction_type multi-scan
_exptl_absorpt_process_details 'Denzo (Otwinowski, Borek, Majewski & Minor, 2003)'
_exptl_crystal_colour yellow
_exptl_crystal_density_diffrn 1.522
_exptl_crystal_description plate
_exptl_crystal_F_000 1624
_exptl_crystal_size_max 0.20
_exptl_crystal_size_mid 0.10
_exptl_crystal_size_min 0.10
_refine_diff_density_max 1.423
_refine_diff_density_min -0.431
_refine_diff_density_rms 0.061
_refine_ls_extinction_method none
_refine_ls_goodness_of_fit_ref 1.090
_refine_ls_hydrogen_treatment constr
_refine_ls_matrix_type full
_refine_ls_number_parameters 563
_refine_ls_number_reflns 6105
_refine_ls_number_restraints 301
_refine_ls_restrained_S_all 1.083
_refine_ls_R_factor_all 0.0675
_refine_ls_R_factor_gt 0.0514
_refine_ls_shift/su_max 0.000
_refine_ls_shift/su_mean 0.000
_refine_ls_structure_factor_coef Fsqd
_refine_ls_weighting_details 'calc w=1/[\s^2^(Fo^2^)+(0.0409P)^2^+6.3193P] where P=(Fo^2^+2Fc^2^)/3'
_refine_ls_weighting_scheme calc
_refine_ls_wR_factor_gt 0.1151
_refine_ls_wR_factor_ref 0.1264
_reflns_number_gt 4883
_reflns_number_total 6105
_reflns_threshold_expression >2sigma(I)
_cod_data_source_file ja408385h_si_002_09.cif
_cod_data_source_block erk6867
_cod_database_code 4121158

loop_
_symmetry_equiv_pos_as_xyz
'x, y, z'
'-x, y+1/2, -z+1/2'
'-x, -y, -z'
'x, -y-1/2, z-1/2'

loop_
_atom_site_label
_atom_site_type_symbol
_atom_site_fract_x
_atom_site_fract_y
_atom_site_fract_z
_atom_site_U_iso_or_equiv
_atom_site_adp_type
_atom_site_occupancy
_atom_site_symmetry_multiplicity
_atom_site_calc_flag
_atom_site_refinement_flags
_atom_site_disorder_assembly
_atom_site_disorder_group
Zr1 Zr 0.26793(2) 0.75317(4) 0.269146(15) 0.04094(13) Uani 1 1 d D . .
C25 C 0.4228(9) 0.6439(14) 0.2891(8) 0.065(4) Uani 0.556(15) 1 d PDU A 1
H25 H 0.4219 0.5558 0.3003 0.078 Uiso 0.556(15) 1 calc PR A 1
C26 C 0.4273(8) 0.692(2) 0.2345(6) 0.062(5) Uani 0.556(15) 1 d PDU A 1
H26 H 0.4325 0.6398 0.2022 0.074 Uiso 0.556(15) 1 calc PR A 1
C27 C 0.4230(9) 0.8288(19) 0.2337(7) 0.057(4) Uani 0.556(15) 1 d PDU A 1
H27 H 0.4224 0.8837 0.2020 0.069 Uiso 0.556(15) 1 calc PR A 1
C28 C 0.4200(8) 0.8663(13) 0.2902(8) 0.059(5) Uani 0.556(15) 1 d PDU A 1
H28 H 0.4183 0.9527 0.3036 0.071 Uiso 0.556(15) 1 calc PR A 1
C29 C 0.4198(9) 0.754(2) 0.3237(5) 0.057(4) Uani 0.556(15) 1 d PDU A 1
H29 H 0.4180 0.7521 0.3632 0.068 Uiso 0.556(15) 1 calc PR A 1
C25A C 0.4288(9) 0.6631(16) 0.2604(10) 0.056(5) Uani 0.444(15) 1 d PDU A 2
H25A H 0.4338 0.5759 0.2484 0.067 Uiso 0.444(15) 1 calc PR A 2
C26A C 0.4261(10) 0.774(2) 0.2262(7) 0.052(5) Uani 0.444(15) 1 d PDU A 2
H26A H 0.4302 0.7740 0.1868 0.062 Uiso 0.444(15) 1 calc PR A 2
C27A C 0.4164(10) 0.8843(17) 0.2595(10) 0.062(5) Uani 0.444(15) 1 d PDU A 2
H27A H 0.4117 0.9710 0.2467 0.075 Uiso 0.444(15) 1 calc PR A 2
C28A C 0.4149(10) 0.843(2) 0.3153(7) 0.059(5) Uani 0.444(15) 1 d PDU A 2
H28A H 0.4096 0.8968 0.3470 0.070 Uiso 0.444(15) 1 calc PR A 2
C29A C 0.4227(11) 0.707(2) 0.3158(7) 0.059(6) Uani 0.444(15) 1 d PDU A 2
H29A H 0.4236 0.6535 0.3480 0.071 Uiso 0.444(15) 1 calc PR A 2
C1 C 0.2492(3) 0.6127(4) 0.17088(17) 0.0453(9) Uani 1 1 d D A .
Si1 Si 0.2745(13) 0.4344(13) 0.1607(7) 0.075(4) Uani 0.203(11) 1 d PDU A 1
C11 C 0.319(2) 0.349(3) 0.2243(9) 0.039(6) Uani 0.203(11) 1 d PDU A 1
H11A H 0.2833 0.3757 0.2564 0.058 Uiso 0.203(11) 1 calc PR A 1
H11B H 0.3838 0.3712 0.2310 0.058 Uiso 0.203(11) 1 calc PR A 1
H11C H 0.3129 0.2556 0.2189 0.058 Uiso 0.203(11) 1 calc PR A 1
C12 C 0.158(2) 0.365(4) 0.1410(16) 0.16(2) Uani 0.203(11) 1 d PDU A 1
H12A H 0.1178 0.3712 0.1727 0.236 Uiso 0.203(11) 1 calc PR A 1
H12B H 0.1653 0.2737 0.1305 0.236 Uiso 0.203(11) 1 calc PR A 1
H12C H 0.1316 0.4130 0.1093 0.236 Uiso 0.203(11) 1 calc PR A 1
C13 C 0.352(3) 0.410(3) 0.1026(10) 0.105(12) Uani 0.203(11) 1 d PDU A 1
H13A H 0.3238 0.4471 0.0685 0.157 Uiso 0.203(11) 1 calc PR A 1
H13B H 0.3625 0.3177 0.0973 0.157 Uiso 0.203(11) 1 calc PR A 1
H13C H 0.4106 0.4537 0.1110 0.157 Uiso 0.203(11) 1 calc PR A 1
Si1A Si 0.2390(3) 0.4310(3) 0.16086(14) 0.0529(8) Uani 0.797(11) 1 d PDU A 2
C11A C 0.3205(8) 0.3378(10) 0.2065(5) 0.084(3) Uani 0.797(11) 1 d PDU A 2
H11D H 0.3090 0.3575 0.2456 0.126 Uiso 0.797(11) 1 calc PR A 2
H11E H 0.3838 0.3616 0.1981 0.126 Uiso 0.797(11) 1 calc PR A 2
H11F H 0.3116 0.2450 0.1999 0.126 Uiso 0.797(11) 1 calc PR A 2
C12A C 0.1183(4) 0.3771(6) 0.1698(3) 0.071(2) Uani 0.797(11) 1 d PDU A 2
H12D H 0.0773 0.4267 0.1447 0.106 Uiso 0.797(11) 1 calc PR A 2
H12E H 0.1010 0.3915 0.2084 0.106 Uiso 0.797(11) 1 calc PR A 2
H12F H 0.1131 0.2849 0.1609 0.106 Uiso 0.797(11) 1 calc PR A 2
C13A C 0.2659(7) 0.3924(7) 0.0875(3) 0.096(3) Uani 0.797(11) 1 d PDU A 2
H13D H 0.2257 0.4429 0.0623 0.145 Uiso 0.797(11) 1 calc PR A 2
H13E H 0.2559 0.3000 0.0807 0.145 Uiso 0.797(11) 1 calc PR A 2
H13F H 0.3302 0.4140 0.0809 0.145 Uiso 0.797(11) 1 calc PR A 2
C2 C 0.2476(3) 0.7166(4) 0.14674(16) 0.0409(9) Uani 1 1 d . . .
C3 C 0.2320(3) 0.9715(4) 0.14827(16) 0.0453(9) Uani 1 1 d . . .
H3A H 0.2916 1.0038 0.1636 0.054 Uiso 1 1 calc R A .
H3B H 0.2027 1.0420 0.1262 0.054 Uiso 1 1 calc R . .
C4 C 0.1704(3) 0.9352(4) 0.19605(15) 0.0431(9) Uani 1 1 d . A .
C5 C 0.1963(3) 0.9639(4) 0.24954(16) 0.0428(9) Uani 1 1 d . A .
C6 C 0.2301(3) 0.9610(4) 0.29962(15) 0.0443(9) Uani 1 1 d D A .
Si2 Si 0.2199(11) 1.0798(13) 0.3581(5) 0.057(3) Uani 0.50(4) 1 d PDU A 1
C14 C 0.1784(19) 1.0080(16) 0.4236(5) 0.077(5) Uani 0.50(4) 1 d PDU A 1
H14A H 0.1756 1.0752 0.4523 0.116 Uiso 0.50(4) 1 calc PR A 1
H14B H 0.2208 0.9396 0.4363 0.116 Uiso 0.50(4) 1 calc PR A 1
H14C H 0.1169 0.9714 0.4169 0.116 Uiso 0.50(4) 1 calc PR A 1
C15 C 0.1346(13) 1.2043(17) 0.3316(9) 0.065(5) Uani 0.50(4) 1 d PDU A 1
H15A H 0.1273 1.2713 0.3600 0.097 Uiso 0.50(4) 1 calc PR A 1
H15B H 0.0752 1.1626 0.3237 0.097 Uiso 0.50(4) 1 calc PR A 1
H15C H 0.1571 1.2437 0.2975 0.097 Uiso 0.50(4) 1 calc PR A 1
C16 C 0.3345(13) 1.158(2) 0.3712(10) 0.097(6) Uani 0.50(4) 1 d PDU A 1
H16A H 0.3299 1.2212 0.4015 0.146 Uiso 0.50(4) 1 calc PR A 1
H16B H 0.3536 1.2019 0.3373 0.146 Uiso 0.50(4) 1 calc PR A 1
H16C H 0.3800 1.0919 0.3818 0.146 Uiso 0.50(4) 1 calc PR A 1
Si2A Si 0.2333(11) 1.0910(11) 0.3544(4) 0.0489(19) Uani 0.50(4) 1 d PDU A 2
C14A C 0.228(2) 1.0190(16) 0.4254(5) 0.086(5) Uani 0.50(4) 1 d PDU A 2
H14D H 0.2279 1.0881 0.4533 0.129 Uiso 0.50(4) 1 calc PR A 2
H14E H 0.2808 0.9624 0.4322 0.129 Uiso 0.50(4) 1 calc PR A 2
H14F H 0.1708 0.9684 0.4280 0.129 Uiso 0.50(4) 1 calc PR A 2
C15A C 0.1294(16) 1.194(2) 0.3419(12) 0.097(8) Uani 0.50(4) 1 d PDU A 2
H15D H 0.1280 1.2626 0.3703 0.146 Uiso 0.50(4) 1 calc PR A 2
H15E H 0.0739 1.1412 0.3441 0.146 Uiso 0.50(4) 1 calc PR A 2
H15F H 0.1318 1.2338 0.3049 0.146 Uiso 0.50(4) 1 calc PR A 2
C16A C 0.3435(12) 1.1861(19) 0.3529(9) 0.079(5) Uani 0.50(4) 1 d PDU A 2
H16D H 0.3432 1.2529 0.3818 0.118 Uiso 0.50(4) 1 calc PR A 2
H16E H 0.3488 1.2270 0.3163 0.118 Uiso 0.50(4) 1 calc PR A 2
H16F H 0.3958 1.1280 0.3597 0.118 Uiso 0.50(4) 1 calc PR A 2
C7 C 0.0712(3) 0.8945(5) 0.18216(18) 0.0545(11) Uani 1 1 d . . .
H7A H 0.0380 0.8829 0.2168 0.082 Uiso 1 1 calc R A .
H7B H 0.0712 0.8129 0.1614 0.082 Uiso 1 1 calc R . .
H7C H 0.0408 0.9616 0.1594 0.082 Uiso 1 1 calc R . .
C20 C 0.2064(6) 0.6894(7) 0.3624(2) 0.091(2) Uani 1 1 d . A .
H20 H 0.2342 0.7314 0.3938 0.110 Uiso 1 1 calc R . .
C21 C 0.1310(5) 0.7319(6) 0.3329(4) 0.098(2) Uani 1 1 d . A .
H21 H 0.0959 0.8062 0.3418 0.118 Uiso 1 1 calc R . .
C23 C 0.1134(4) 0.6504(8) 0.2881(3) 0.093(2) Uani 1 1 d . A .
H23 H 0.0664 0.6594 0.2600 0.112 Uiso 1 1 calc R . .
C22 C 0.1805(5) 0.5499(5) 0.2927(2) 0.0805(17) Uani 1 1 d . A .
H22 H 0.1864 0.4781 0.2684 0.097 Uiso 1 1 calc R . .
C24 C 0.2356(4) 0.5767(6) 0.3394(3) 0.0791(16) Uani 1 1 d . A .
H24 H 0.2853 0.5252 0.3531 0.095 Uiso 1 1 calc R . .
C31 C 0.1704(3) 0.8421(4) 0.05579(15) 0.0429(9) Uani 1 1 d . . .
F32 F 0.09632(18) 0.6421(3) 0.07824(11) 0.0672(7) Uani 1 1 d . . .
C32 C 0.1032(3) 0.7478(4) 0.04486(16) 0.0479(9) Uani 1 1 d . A .
F33 F -0.02383(19) 0.6574(3) -0.00736(12) 0.0801(9) Uani 1 1 d . A .
C33 C 0.0392(3) 0.7529(5) 0.00017(19) 0.0565(11) Uani 1 1 d . . .
F34 F -0.02169(19) 0.8624(3) -0.07947(11) 0.0778(9) Uani 1 1 d . . .
C34 C 0.0407(3) 0.8553(5) -0.03590(17) 0.0563(11) Uani 1 1 d . A .
F35 F 0.1068(2) 1.0545(3) -0.06332(10) 0.0736(8) Uani 1 1 d . A .
C35 C 0.1053(3) 0.9509(5) -0.02797(16) 0.0538(11) Uani 1 1 d . . .
F36 F 0.23000(18) 1.0416(3) 0.02250(10) 0.0617(6) Uani 1 1 d . . .
C36 C 0.1678(3) 0.9430(4) 0.01707(16) 0.0463(9) Uani 1 1 d . A .
C41 C 0.3536(3) 0.8424(4) 0.07656(15) 0.0428(9) Uani 1 1 d . . .
F42 F 0.30427(19) 0.6539(3) 0.02669(12) 0.0710(8) Uani 1 1 d . . .
C42 C 0.3709(3) 0.7435(4) 0.03890(18) 0.0526(10) Uani 1 1 d . A .
F43 F 0.4625(2) 0.6298(3) -0.02652(14) 0.0889(9) Uani 1 1 d . A .
C43 C 0.4528(3) 0.7268(5) 0.0111(2) 0.0597(12) Uani 1 1 d . . .
F44 F 0.60557(19) 0.7990(3) -0.00393(14) 0.0868(9) Uani 1 1 d . . .
C44 C 0.5240(3) 0.8121(5) 0.0217(2) 0.0602(12) Uani 1 1 d . A .
F45 F 0.58127(17) 0.9982(3) 0.06919(12) 0.0768(8) Uani 1 1 d . A .
C45 C 0.5112(3) 0.9122(5) 0.05845(18) 0.0562(11) Uani 1 1 d . . .
F46 F 0.42247(18) 1.0319(3) 0.11845(11) 0.0691(7) Uani 1 1 d . . .
C46 C 0.4275(3) 0.9271(4) 0.08417(16) 0.0479(10) Uani 1 1 d . A .
B1 B 0.2503(3) 0.8463(4) 0.10718(18) 0.0421(10) Uani 1 1 d . A .

loop_
_atom_site_aniso_label
_atom_site_aniso_U_11
_atom_site_aniso_U_22
_atom_site_aniso_U_33
_atom_site_aniso_U_23
_atom_site_aniso_U_13
_atom_site_aniso_U_12
Zr1 0.0370(2) 0.0443(2) 0.0416(2) 0.00557(17) 0.00344(15) 0.00121(17)
C25 0.053(6) 0.067(7) 0.075(11) 0.004(8) -0.015(7) 0.009(5)
C26 0.033(4) 0.083(12) 0.069(10) -0.013(9) -0.003(6) 0.014(7)
C27 0.035(5) 0.073(12) 0.065(10) 0.011(8) 0.003(5) -0.002(7)
C28 0.038(5) 0.060(6) 0.079(14) -0.002(8) -0.010(9) -0.005(5)
C29 0.043(5) 0.073(14) 0.054(5) -0.001(7) -0.009(4) 0.002(7)
C25A 0.036(6) 0.057(8) 0.075(15) -0.001(11) -0.006(10) 0.004(6)
C26A 0.030(5) 0.071(14) 0.054(6) 0.011(11) 0.003(5) 0.001(9)
C27A 0.032(5) 0.073(9) 0.081(14) 0.013(9) -0.013(9) -0.009(6)
C28A 0.035(6) 0.081(12) 0.059(11) -0.005(9) -0.012(7) 0.015(7)
C29A 0.061(8) 0.050(12) 0.064(11) 0.015(9) -0.014(8) -0.003(8)
C1 0.043(2) 0.046(2) 0.047(2) 0.0027(19) 0.0023(17) 0.0037(18)
Si1 0.080(10) 0.047(5) 0.098(7) -0.012(5) -0.011(7) 0.030(6)
C11 0.043(9) 0.030(9) 0.043(9) -0.001(7) 0.009(7) 0.014(7)
C12 0.16(2) 0.15(2) 0.16(2) 0.001(10) -0.001(10) 0.001(10)
C13 0.116(15) 0.098(14) 0.101(14) -0.007(9) 0.013(9) 0.022(9)
Si1A 0.056(2) 0.0443(11) 0.0587(12) 0.0026(9) 0.0065(12) 0.0000(11)
C11A 0.087(5) 0.062(5) 0.103(7) -0.002(5) -0.010(5) 0.006(4)
C12A 0.069(4) 0.062(4) 0.080(4) -0.010(3) -0.006(3) -0.018(3)
C13A 0.134(7) 0.067(4) 0.090(5) -0.013(4) 0.031(5) -0.001(4)
C2 0.034(2) 0.050(2) 0.039(2) -0.0037(18) 0.0015(15) -0.0008(16)
C3 0.050(2) 0.044(2) 0.042(2) 0.0023(17) -0.0005(18) -0.0049(18)
C4 0.044(2) 0.044(2) 0.041(2) -0.0028(17) -0.0016(17) 0.0053(17)
C5 0.037(2) 0.043(2) 0.048(2) 0.0020(18) 0.0028(17) 0.0023(17)
C6 0.045(2) 0.051(2) 0.038(2) 0.0025(18) 0.0036(17) -0.0017(18)
Si2 0.058(4) 0.067(4) 0.047(4) -0.008(3) 0.001(2) -0.001(3)
C14 0.094(9) 0.091(7) 0.046(5) -0.001(5) 0.013(6) 0.011(7)
C15 0.074(8) 0.049(7) 0.071(7) -0.003(5) 0.005(6) 0.012(5)
C16 0.103(9) 0.099(9) 0.089(9) -0.025(7) -0.010(7) -0.009(7)
Si2A 0.064(4) 0.049(3) 0.034(3) -0.0024(19) -0.001(2) 0.003(3)
C14A 0.109(10) 0.094(7) 0.056(6) -0.001(5) 0.008(6) -0.006(7)
C15A 0.103(11) 0.091(11) 0.097(11) -0.015(8) -0.007(8) 0.013(8)
C16A 0.081(7) 0.080(7) 0.073(8) -0.007(6) -0.020(6) -0.018(6)
C7 0.039(2) 0.073(3) 0.051(2) -0.003(2) -0.0029(18) 0.006(2)
C20 0.126(6) 0.091(5) 0.059(3) 0.004(3) 0.029(4) -0.038(4)
C21 0.089(5) 0.076(4) 0.135(6) 0.026(4) 0.072(5) 0.010(4)
C23 0.046(3) 0.124(6) 0.109(5) 0.058(5) 0.000(3) -0.027(3)
C22 0.110(5) 0.056(3) 0.077(4) -0.002(3) 0.041(3) -0.033(3)
C24 0.072(3) 0.080(4) 0.085(4) 0.042(3) 0.002(3) -0.006(3)
C31 0.044(2) 0.046(2) 0.038(2) -0.0022(17) 0.0025(17) 0.0048(18)
F32 0.0665(16) 0.0632(16) 0.0706(16) 0.0087(14) -0.0204(13) -0.0186(13)
C32 0.050(2) 0.050(2) 0.043(2) -0.0010(19) -0.0002(17) 0.002(2)
F33 0.0666(18) 0.087(2) 0.085(2) -0.0100(16) -0.0258(15) -0.0152(16)
C33 0.050(2) 0.066(3) 0.053(2) -0.015(2) -0.006(2) 0.004(2)
F34 0.0706(18) 0.110(2) 0.0518(14) -0.0072(15) -0.0202(13) 0.0234(17)
C34 0.051(3) 0.078(3) 0.040(2) -0.007(2) -0.0050(19) 0.018(2)
F35 0.086(2) 0.0834(19) 0.0512(14) 0.0194(14) 0.0055(13) 0.0219(16)
C35 0.059(3) 0.068(3) 0.035(2) 0.003(2) 0.0076(19) 0.020(2)
F36 0.0672(16) 0.0611(16) 0.0568(14) 0.0135(12) 0.0037(12) -0.0079(13)
C36 0.044(2) 0.053(2) 0.042(2) -0.0037(19) 0.0056(17) 0.0037(19)
C41 0.046(2) 0.045(2) 0.0375(19) 0.0022(17) -0.0008(17) -0.0020(18)
F42 0.0687(17) 0.0624(16) 0.0827(18) -0.0271(14) 0.0188(14) -0.0159(14)
C42 0.048(2) 0.055(3) 0.055(2) 0.003(2) 0.0062(19) -0.003(2)
F43 0.086(2) 0.083(2) 0.099(2) -0.0256(18) 0.0343(18) 0.0065(17)
C43 0.062(3) 0.059(3) 0.059(3) -0.003(2) 0.012(2) 0.004(2)
F44 0.0540(16) 0.108(2) 0.100(2) 0.0082(19) 0.0286(15) 0.0067(16)
C44 0.044(2) 0.077(3) 0.061(3) 0.015(3) 0.014(2) 0.008(2)
F45 0.0484(15) 0.108(2) 0.0741(17) 0.0018(17) 0.0008(13) -0.0292(15)
C45 0.043(2) 0.071(3) 0.055(2) 0.012(2) -0.004(2) -0.009(2)
F46 0.0636(16) 0.0783(18) 0.0660(16) -0.0194(14) 0.0096(13) -0.0277(14)
C46 0.046(2) 0.059(3) 0.039(2) 0.0026(19) -0.0025(17) -0.011(2)
B1 0.045(2) 0.041(2) 0.040(2) 0.0032(19) 0.0000(19) -0.0035(19)

loop_
_atom_type_symbol
_atom_type_description
_atom_type_scat_dispersion_real
_atom_type_scat_dispersion_imag
_atom_type_scat_source
C C 0.0033 0.0016 'International Tables Vol C Tables 4.2.6.8 and 6.1.1.4'
H H 0.0000 0.0000 'International Tables Vol C Tables 4.2.6.8 and 6.1.1.4'
B B 0.0013 0.0007 'International Tables Vol C Tables 4.2.6.8 and 6.1.1.4'
F F 0.0171 0.0103 'International Tables Vol C Tables 4.2.6.8 and 6.1.1.4'
Si Si 0.0817 0.0704 'International Tables Vol C Tables 4.2.6.8 and 6.1.1.4'
Zr Zr -2.9673 0.5597 'International Tables Vol C Tables 4.2.6.8 and 6.1.1.4'

loop_
_geom_angle_atom_site_label_1
_geom_angle_atom_site_label_2
_geom_angle_atom_site_label_3
_geom_angle
C6 Zr1 C5 30.97(13)
C6 Zr1 C20 82.5(2)
C5 Zr1 C20 104.0(2)
C6 Zr1 C22 124.68(17)
C5 Zr1 C22 124.58(19)
C20 Zr1 C22 52.43(19)
C6 Zr1 C29A 104.5(6)
C5 Zr1 C29A 128.3(6)
C20 Zr1 C29A 83.8(5)
C22 Zr1 C29A 100.9(5)
C6 Zr1 C25A 126.1(4)
C5 Zr1 C25A 134.3(5)
C20 Zr1 C25A 109.3(6)
C22 Zr1 C25A 100.6(5)
C29A Zr1 C25A 32.3(3)
C6 Zr1 C29 92.7(5)
C5 Zr1 C29 117.1(5)
C20 Zr1 C29 82.5(4)
C22 Zr1 C29 108.8(4)
C29A Zr1 C29 11.8(5)
C25A Zr1 C29 41.4(5)
C6 Zr1 C24 113.75(19)
C5 Zr1 C24 132.81(18)
C20 Zr1 C24 31.2(2)
C22 Zr1 C24 31.72(18)
C29A Zr1 C24 75.5(4)
C25A Zr1 C24 88.9(5)
C29 Zr1 C24 80.4(4)
C6 Zr1 C23 96.4(2)
C5 Zr1 C23 91.9(2)
C20 Zr1 C23 52.6(2)
C22 Zr1 C23 32.7(2)
C29A Zr1 C23 128.5(4)
C25A Zr1 C23 133.3(5)
C29 Zr1 C23 132.1(4)
C24 Zr1 C23 52.95(18)
C6 Zr1 C28 74.1(3)
C5 Zr1 C28 89.5(3)
C20 Zr1 C28 105.9(5)
C22 Zr1 C28 141.1(4)
C29A Zr1 C28 40.7(5)
C25A Zr1 C28 52.0(5)
C29 Zr1 C28 32.4(3)
C24 Zr1 C28 112.1(5)
C23 Zr1 C28 158.0(5)
C6 Zr1 C25 124.2(4)
C5 Zr1 C25 142.8(3)
C20 Zr1 C25 93.0(5)
C22 Zr1 C25 92.1(4)
C29A Zr1 C25 20.7(5)
C25A Zr1 C25 16.4(3)
C29 Zr1 C25 32.1(3)
C24 Zr1 C25 74.8(4)
C23 Zr1 C25 124.2(4)
C28 Zr1 C25 53.7(4)
C6 Zr1 C28A 74.5(5)
C5 Zr1 C28A 96.1(5)
C20 Zr1 C28A 91.4(5)
C22 Zr1 C28A 128.6(6)
C29A Zr1 C28A 32.2(3)
C25A Zr1 C28A 53.5(5)
C29 Zr1 C28A 21.4(5)
C24 Zr1 C28A 98.2(6)
C23 Zr1 C28A 144.0(5)
C28 Zr1 C28A 14.8(3)
C25 Zr1 C28A 49.9(5)
C6 Zr1 C21 72.39(18)
C5 Zr1 C21 81.80(18)
C20 Zr1 C21 31.0(2)
C22 Zr1 C21 52.4(2)
C29A Zr1 C21 114.7(5)
C25A Zr1 C21 139.1(6)
C29 Zr1 C21 111.9(4)
C24 Zr1 C21 51.5(2)
C23 Zr1 C21 31.6(2)
C28 Zr1 C21 127.5(5)
C25 Zr1 C21 123.2(4)
C28A Zr1 C21 115.4(5)
C6 Zr1 C27 92.3(5)
C5 Zr1 C27 92.2(4)
C20 Zr1 C27 135.6(4)
C22 Zr1 C27 141.5(5)
C29A Zr1 C27 54.8(6)
C25A Zr1 C27 42.2(6)
C29 Zr1 C27 53.6(4)
C24 Zr1 C27 128.6(4)
C23 Zr1 C27 169.1(5)
C28 Zr1 C27 32.2(3)
C25 Zr1 C27 54.2(5)
C28A Zr1 C27 45.3(4)
C21 Zr1 C27 159.3(5)
C6 Zr1 C26A 105.7(5)
C5 Zr1 C26A 103.3(5)
C20 Zr1 C26A 136.6(5)
C22 Zr1 C26A 128.6(6)
C29A Zr1 C26A 52.8(5)
C25A Zr1 C26A 32.2(3)
C29 Zr1 C26A 55.1(6)
C24 Zr1 C26A 121.0(5)
C23 Zr1 C26A 156.7(6)
C28 Zr1 C26A 41.7(6)
C25 Zr1 C26A 46.7(4)
C28A Zr1 C26A 52.6(6)
C21 Zr1 C26A 167.0(5)
C27 Zr1 C26A 13.4(4)
C6 Zr1 C26 123.4(5)
C5 Zr1 C26 122.6(5)
C20 Zr1 C26 124.9(5)
C22 Zr1 C26 109.5(5)
C29A Zr1 C26 45.3(5)
C25A Zr1 C26 15.6(3)
C29 Zr1 C26 52.1(5)
C24 Zr1 C26 103.1(5)
C23 Zr1 C26 140.2(5)
C28 Zr1 C26 52.3(5)
C25 Zr1 C26 31.9(3)
C28A Zr1 C26 58.4(5)
C21 Zr1 C26 154.2(5)
C27 Zr1 C26 32.1(3)
C26A Zr1 C26 19.5(4)
C6 Zr1 C27A 75.5(5)
C5 Zr1 C27A 82.4(4)
C20 Zr1 C27A 122.7(5)
C22 Zr1 C27A 152.8(4)
C29A Zr1 C27A 53.1(5)
C25A Zr1 C27A 53.5(6)
C29 Zr1 C27A 47.4(4)
C24 Zr1 C27A 127.8(4)
C23 Zr1 C27A 171.5(6)
C28 Zr1 C27A 17.1(3)
C25 Zr1 C27A 60.7(5)
C28A Zr1 C27A 31.9(3)
C21 Zr1 C27A 140.5(6)
C27 Zr1 C27A 19.1(4)
C26A Zr1 C27A 31.8(3)
C26 Zr1 C27A 47.9(4)
C6 Zr1 C1 136.70(12)
C5 Zr1 C1 105.75(12)
C20 Zr1 C1 126.02(17)
C22 Zr1 C1 73.60(15)
C29A Zr1 C1 109.9(6)
C25A Zr1 C1 78.7(5)
C29 Zr1 C1 120.1(4)
C24 Zr1 C1 99.93(19)
C23 Zr1 C1 82.4(2)
C28 Zr1 C1 118.3(4)
C25 Zr1 C1 89.5(4)
C28A Zr1 C1 128.2(4)
C21 Zr1 C1 113.9(2)
C27 Zr1 C1 86.8(4)
C26A Zr1 C1 76.6(5)
C26 Zr1 C1 70.3(4)
C27A Zr1 C1 105.2(6)
C26 C25 C29 105.5(13)
C26 C25 Zr1 74.5(7)
C29 C25 Zr1 73.2(6)
C25 C26 C27 111.3(15)
C25 C26 Zr1 73.6(7)
C27 C26 Zr1 73.7(6)
C28 C27 C26 105.4(13)
C28 C27 Zr1 73.3(6)
C26 C27 Zr1 74.3(6)
C27 C28 C29 108.6(11)
C27 C28 Zr1 74.6(6)
C29 C28 Zr1 73.6(6)
C25 C29 C28 109.1(10)
C25 C29 Zr1 74.6(6)
C28 C29 Zr1 74.0(6)
C29A C25A C26A 106.7(13)
C29A C25A Zr1 73.7(7)
C26A C25A Zr1 74.9(7)
C27A C26A C25A 109.4(15)
C27A C26A Zr1 74.5(7)
C25A C26A Zr1 73.0(6)
C26A C27A C28A 107.4(16)
C26A C27A Zr1 73.8(7)
C28A C27A Zr1 73.5(7)
C27A C28A C29A 108.0(14)
C27A C28A Zr1 74.6(7)
C29A C28A Zr1 73.0(7)
C25A C29A C28A 108.6(12)
C25A C29A Zr1 74.0(7)
C28A C29A Zr1 74.7(7)
C2 C1 Si1 142.7(6)
C2 C1 Si1A 144.1(4)
Si1 C1 Si1A 15.7(5)
C2 C1 Zr1 86.7(3)
Si1 C1 Zr1 127.1(5)
Si1A C1 Zr1 129.1(2)
C13 Si1 C11 110.7(10)
C13 Si1 C12 108.8(10)
C11 Si1 C12 108.2(10)
C13 Si1 C1 110.8(12)
C11 Si1 C1 114.8(12)
C12 Si1 C1 103.2(13)
C13A Si1A C11A 107.4(5)
C13A Si1A C12A 105.7(4)
C11A Si1A C12A 111.4(4)
C13A Si1A C1 108.3(3)
C11A Si1A C1 113.1(4)
C12A Si1A C1 110.6(3)
C1 C2 B1 172.6(4)
C4 C3 B1 111.4(3)
C5 C4 C3 120.3(4)
C5 C4 C7 119.9(4)
C3 C4 C7 118.4(3)
C6 C5 C4 164.8(4)
C6 C5 Zr1 69.6(2)
C4 C5 Zr1 95.2(3)
C5 C6 Si2 130.4(5)
C5 C6 Si2A 129.6(5)
Si2 C6 Si2A 7.5(8)
C5 C6 Zr1 79.5(3)
Si2 C6 Zr1 149.3(5)
Si2A C6 Zr1 150.9(4)
C14 Si2 C16 109.9(7)
C14 Si2 C6 114.0(8)
C16 Si2 C6 108.7(8)
C14 Si2 C15 109.3(7)
C16 Si2 C15 109.6(8)
C6 Si2 C15 105.2(8)
C14A Si2A C15A 108.5(10)
C14A Si2A C16A 106.8(8)
C15A Si2A C16A 112.5(10)
C14A Si2A C6 110.6(8)
C15A Si2A C6 107.1(9)
C16A Si2A C6 111.3(8)
C21 C20 C24 108.8(6)
C21 C20 Zr1 75.9(3)
C24 C20 Zr1 75.0(3)
C20 C21 C23 109.5(6)
C20 C21 Zr1 73.1(3)
C23 C21 Zr1 73.5(3)
C21 C23 C22 105.8(6)
C21 C23 Zr1 74.9(3)
C22 C23 Zr1 73.3(3)
C24 C22 C23 107.1(6)
C24 C22 Zr1 74.5(3)
C23 C22 Zr1 74.0(3)
C20 C24 C22 108.6(6)
C20 C24 Zr1 73.7(3)
C22 C24 Zr1 73.8(3)
C36 C31 C32 113.0(3)
C36 C31 B1 118.5(3)
C32 C31 B1 128.5(4)
F32 C32 C31 120.8(3)
F32 C32 C33 115.0(4)
C31 C32 C33 124.2(4)
F33 C33 C34 120.2(4)
F33 C33 C32 120.4(4)
C34 C33 C32 119.4(4)
F34 C34 C33 120.2(5)
F34 C34 C35 120.2(4)
C33 C34 C35 119.6(4)
F35 C35 C34 120.1(4)
F35 C35 C36 120.3(4)
C34 C35 C36 119.5(4)
F36 C36 C35 116.4(4)
F36 C36 C31 119.3(3)
C35 C36 C31 124.3(4)
C42 C41 C46 113.1(4)
C42 C41 B1 118.6(3)
C46 C41 B1 128.2(4)
F42 C42 C43 115.1(4)
F42 C42 C41 119.8(4)
C43 C42 C41 125.1(4)
F43 C43 C44 120.1(4)
F43 C43 C42 121.1(4)
C44 C43 C42 118.8(4)
F44 C44 C45 120.1(4)
F44 C44 C43 120.9(5)
C45 C44 C43 118.9(4)
F45 C45 C44 119.6(4)
F45 C45 C46 120.1(4)
C44 C45 C46 120.3(4)
F46 C46 C45 114.7(4)
F46 C46 C41 121.6(4)
C45 C46 C41 123.7(4)
C2 B1 C3 106.7(3)
C2 B1 C31 112.2(3)
C3 B1 C31 109.9(3)
C2 B1 C41 105.5(3)
C3 B1 C41 116.0(3)
C31 B1 C41 106.6(3)

loop_
_geom_bond_atom_site_label_1
_geom_bond_atom_site_label_2
_geom_bond_distance
Zr1 C6 2.317(4)
Zr1 C5 2.431(4)
Zr1 C20 2.496(5)
Zr1 C22 2.504(5)
Zr1 C29A 2.504(13)
Zr1 C25A 2.507(11)
Zr1 C29 2.509(10)
Zr1 C24 2.512(5)
Zr1 C23 2.513(5)
Zr1 C28 2.514(10)
Zr1 C25 2.526(10)
Zr1 C28A 2.526(12)
Zr1 C21 2.530(5)
Zr1 C27 2.530(11)
Zr1 C26A 2.531(12)
Zr1 C26 2.538(10)
Zr1 C27A 2.540(11)
Zr1 C1 2.748(4)
C25 C26 1.392(12)
C25 C29 1.393(12)
C26 C27 1.400(12)
C27 C28 1.398(12)
C28 C29 1.402(12)
C25A C29A 1.395(13)
C25A C26A 1.396(13)
C26A C27A 1.387(13)
C27A C28A 1.393(13)
C28A C29A 1.397(13)
C1 C2 1.208(5)
C1 Si1 1.878(13)
C1 Si1A 1.881(5)
Si1 C13 1.816(14)
Si1 C11 1.841(14)
Si1 C12 1.865(15)
Si1A C13A 1.838(7)
Si1A C11A 1.840(8)
Si1A C12A 1.841(6)
C2 B1 1.628(6)
C3 C4 1.507(5)
C3 B1 1.637(6)
C4 C5 1.346(5)
C4 C7 1.514(5)
C5 C6 1.272(5)
C6 Si2 1.856(11)
C6 Si2A 1.862(10)
Si2 C14 1.837(11)
Si2 C16 1.851(12)
Si2 C15 1.865(11)
Si2A C14A 1.844(11)
Si2A C15A 1.849(12)
Si2A C16A 1.862(12)
C20 C21 1.345(9)
C20 C24 1.348(9)
C21 C23 1.372(9)
C23 C22 1.414(8)
C22 C24 1.371(8)
C31 C36 1.383(5)
C31 C32 1.386(6)
C31 B1 1.652(6)
F32 C32 1.347(5)
C32 C33 1.386(6)
F33 C33 1.342(5)
C33 C34 1.354(6)
F34 C34 1.352(5)
C34 C35 1.359(6)
F35 C35 1.353(5)
C35 C36 1.380(6)
F36 C36 1.352(5)
C41 C42 1.379(6)
C41 C46 1.379(5)
C41 B1 1.675(6)
F42 C42 1.353(5)
C42 C43 1.377(6)
F43 C43 1.346(5)
C43 C44 1.365(7)
F44 C44 1.345(5)
C44 C45 1.362(7)
F45 C45 1.357(5)
C45 C46 1.376(6)
F46 C46 1.350(5)

loop_
_geom_torsion_atom_site_label_1
_geom_torsion_atom_site_label_2
_geom_torsion_atom_site_label_3
_geom_torsion_atom_site_label_4
_geom_torsion
C6 Zr1 C25 C26 -99.6(13)
C5 Zr1 C25 C26 -64.6(16)
C20 Zr1 C25 C26 177.4(12)
C22 Zr1 C25 C26 124.9(12)
C29A Zr1 C25 C26 -119.0(19)
C25A Zr1 C25 C26 2.9(18)
C29 Zr1 C25 C26 -111.9(15)
C24 Zr1 C25 C26 151.8(13)
C23 Zr1 C25 C26 131.8(10)
C28 Zr1 C25 C26 -75.1(11)
C28A Zr1 C25 C26 -93.3(12)
C21 Zr1 C25 C26 169.9(10)
C27 Zr1 C25 C26 -35.0(10)
C26A Zr1 C25 C26 -20.6(8)
C27A Zr1 C25 C26 -56.4(10)
C1 Zr1 C25 C26 51.3(12)
C6 Zr1 C25 C29 12.3(12)
C5 Zr1 C25 C29 47.3(15)
C20 Zr1 C25 C29 -70.7(10)
C22 Zr1 C25 C29 -123.2(10)
C29A Zr1 C25 C29 -7.1(15)
C25A Zr1 C25 C29 115(2)
C24 Zr1 C25 C29 -96.3(11)
C23 Zr1 C25 C29 -116.3(9)
C28 Zr1 C25 C29 36.8(7)
C28A Zr1 C25 C29 18.6(8)
C21 Zr1 C25 C29 -78.2(10)
C27 Zr1 C25 C29 76.9(8)
C26A Zr1 C25 C29 91.3(11)
C26 Zr1 C25 C29 111.9(15)
C27A Zr1 C25 C29 55.5(8)
C1 Zr1 C25 C29 163.2(10)
C29 C25 C26 C27 -2.6(17)
Zr1 C25 C26 C27 64.6(10)
C29 C25 C26 Zr1 -67.2(9)
C6 Zr1 C26 C25 102.4(13)
C5 Zr1 C26 C25 139.6(11)
C20 Zr1 C26 C25 -3.2(15)
C22 Zr1 C26 C25 -60.4(12)
C29A Zr1 C26 C25 25.8(10)
C25A Zr1 C26 C25 -3.1(18)
C29 Zr1 C26 C25 38.7(9)
C24 Zr1 C26 C25 -27.9(13)
C23 Zr1 C26 C25 -74.5(12)
C28 Zr1 C26 C25 80.1(10)
C28A Zr1 C26 C25 63.7(10)
C21 Zr1 C26 C25 -19.6(19)
C27 Zr1 C26 C25 118.7(16)
C26A Zr1 C26 C25 130.1(18)
C27A Zr1 C26 C25 101.7(12)
C1 Zr1 C26 C25 -124.0(13)
C6 Zr1 C26 C27 -16.3(13)
C5 Zr1 C26 C27 20.8(13)
C20 Zr1 C26 C27 -121.9(11)
C22 Zr1 C26 C27 -179.1(10)
C29A Zr1 C26 C27 -93.0(13)
C25A Zr1 C26 C27 -122(3)
C29 Zr1 C26 C27 -80.0(11)
C24 Zr1 C26 C27 -146.7(11)
C23 Zr1 C26 C27 166.8(9)
C28 Zr1 C26 C27 -38.7(9)
C25 Zr1 C26 C27 -118.7(16)
C28A Zr1 C26 C27 -55.0(10)
C21 Zr1 C26 C27 -138.4(12)
C26A Zr1 C26 C27 11.3(17)
C27A Zr1 C26 C27 -17.0(8)
C1 Zr1 C26 C27 117.3(12)
C25 C26 C27 C28 2.7(16)
Zr1 C26 C27 C28 67.2(8)
C25 C26 C27 Zr1 -64.5(11)
C6 Zr1 C27 C28 54.6(11)
C5 Zr1 C27 C28 85.6(11)
C20 Zr1 C27 C28 -27.1(15)
C22 Zr1 C27 C28 -110.5(12)
C29A Zr1 C27 C28 -51.6(9)
C25A Zr1 C27 C28 -92.0(10)
C29 Zr1 C27 C28 -37.0(7)
C24 Zr1 C27 C28 -68.7(13)
C23 Zr1 C27 C28 -162.5(17)
C25 Zr1 C27 C28 -77.0(8)
C28A Zr1 C27 C28 -10.8(8)
C21 Zr1 C27 C28 13(2)
C26A Zr1 C27 C28 -128(4)
C26 Zr1 C27 C28 -111.9(14)
C27A Zr1 C27 C28 26.7(12)
C1 Zr1 C27 C28 -168.8(11)
C6 Zr1 C27 C26 166.4(11)
C5 Zr1 C27 C26 -162.6(11)
C20 Zr1 C27 C26 84.7(14)
C22 Zr1 C27 C26 1.4(16)
C29A Zr1 C27 C26 60.3(10)
C25A Zr1 C27 C26 19.9(8)
C29 Zr1 C27 C26 74.9(10)
C24 Zr1 C27 C26 43.2(14)
C23 Zr1 C27 C26 -51(3)
C28 Zr1 C27 C26 111.9(14)
C25 Zr1 C27 C26 34.8(9)
C28A Zr1 C27 C26 101.0(12)
C21 Zr1 C27 C26 125.1(14)
C26A Zr1 C27 C26 -16(3)
C27A Zr1 C27 C26 138.5(18)
C1 Zr1 C27 C26 -56.9(11)
C26 C27 C28 C29 -1.6(14)
Zr1 C27 C28 C29 66.3(8)
C26 C27 C28 Zr1 -67.9(9)
C6 Zr1 C28 C27 -122.2(12)
C5 Zr1 C28 C27 -94.9(11)
C20 Zr1 C28 C27 160.6(11)
C22 Zr1 C28 C27 111.7(13)
C29A Zr1 C28 C27 100.8(11)
C25A Zr1 C28 C27 58.3(10)
C29 Zr1 C28 C27 115.2(12)
C24 Zr1 C28 C27 128.2(11)
C23 Zr1 C28 C27 171.2(10)
C25 Zr1 C28 C27 78.8(9)
C28A Zr1 C28 C27 148(3)
C21 Zr1 C28 C27 -174.2(9)
C26A Zr1 C28 C27 15.9(10)
C26 Zr1 C28 C27 38.5(8)
C27A Zr1 C28 C27 -29.9(15)
C1 Zr1 C28 C27 12.7(12)
C6 Zr1 C28 C29 122.6(11)
C5 Zr1 C28 C29 149.8(10)
C20 Zr1 C28 C29 45.4(10)
C22 Zr1 C28 C29 -3.5(14)
C29A Zr1 C28 C29 -14.4(9)
C25A Zr1 C28 C29 -57.0(8)
C24 Zr1 C28 C29 13.0(11)
C23 Zr1 C28 C29 56.0(13)
C25 Zr1 C28 C29 -36.5(6)
C28A Zr1 C28 C29 33(2)
C21 Zr1 C28 C29 70.6(10)
C27 Zr1 C28 C29 -115.2(12)
C26A Zr1 C28 C29 -99.4(10)
C26 Zr1 C28 C29 -76.7(8)
C27A Zr1 C28 C29 -145(2)
C1 Zr1 C28 C29 -102.5(11)
C26 C25 C29 C28 1.6(15)
Zr1 C25 C29 C28 -66.5(8)
C26 C25 C29 Zr1 68.1(9)
C27 C28 C29 C25 0.0(14)
Zr1 C28 C29 C25 67.0(9)
C27 C28 C29 Zr1 -66.9(8)
C6 Zr1 C29 C25 -169.8(10)
C5 Zr1 C29 C25 -150.0(10)
C20 Zr1 C29 C25 108.0(11)
C22 Zr1 C29 C25 62.0(10)
C29A Zr1 C29 C25 12(3)
C25A Zr1 C29 C25 -22.8(7)
C24 Zr1 C29 C25 76.5(11)
C23 Zr1 C29 C25 89.1(10)
C28 Zr1 C29 C25 -115.6(11)
C28A Zr1 C29 C25 -138.1(17)
C21 Zr1 C29 C25 118.1(9)
C27 Zr1 C29 C25 -78.9(9)
C26A Zr1 C29 C25 -62.5(8)
C26 Zr1 C29 C25 -38.4(8)
C27A Zr1 C29 C25 -102.4(10)
C1 Zr1 C29 C25 -19.5(12)
C6 Zr1 C29 C28 -54.2(10)
C5 Zr1 C29 C28 -34.4(11)
C20 Zr1 C29 C28 -136.3(11)
C22 Zr1 C29 C28 177.7(9)
C29A Zr1 C29 C28 128(3)
C25A Zr1 C29 C28 92.9(9)
C24 Zr1 C29 C28 -167.8(11)
C23 Zr1 C29 C28 -155.3(8)
C25 Zr1 C29 C28 115.6(11)
C28A Zr1 C29 C28 -22.4(11)
C21 Zr1 C29 C28 -126.3(9)
C27 Zr1 C29 C28 36.7(7)
C26A Zr1 C29 C28 53.2(8)
C26 Zr1 C29 C28 77.2(8)
C27A Zr1 C29 C28 13.2(8)
C1 Zr1 C29 C28 96.2(11)
C6 Zr1 C25A C29A 55.0(15)
C5 Zr1 C25A C29A 94.5(15)
C20 Zr1 C25A C29A -39.9(12)
C22 Zr1 C25A C29A -93.7(12)
C29 Zr1 C25A C29A 12.7(10)
C24 Zr1 C25A C29A -64.0(12)
C23 Zr1 C25A C29A -96.3(10)
C28 Zr1 C25A C29A 55.5(9)
C25 Zr1 C25A C29A -34.1(17)
C28A Zr1 C25A C29A 37.0(8)
C21 Zr1 C25A C29A -50.8(13)
C27 Zr1 C25A C29A 97.9(11)
C26A Zr1 C25A C29A 112.9(14)
C26 Zr1 C25A C29A 140(3)
C27A Zr1 C25A C29A 77.0(9)
C1 Zr1 C25A C29A -164.4(13)
C6 Zr1 C25A C26A -57.9(16)
C5 Zr1 C25A C26A -18.3(17)
C20 Zr1 C25A C26A -152.8(13)
C22 Zr1 C25A C26A 153.5(12)
C29A Zr1 C25A C26A -112.9(14)
C29 Zr1 C25A C26A -100.2(13)
C24 Zr1 C25A C26A -176.9(13)
C23 Zr1 C25A C26A 150.8(10)
C28 Zr1 C25A C26A -57.4(11)
C25 Zr1 C25A C26A -147(2)
C28A Zr1 C25A C26A -75.9(11)
C21 Zr1 C25A C26A -163.6(11)
C27 Zr1 C25A C26A -15.0(11)
C26 Zr1 C25A C26A 27.3(18)
C27A Zr1 C25A C26A -35.9(9)
C1 Zr1 C25A C26A 82.7(13)
C29A C25A C26A C27A -1.3(17)
Zr1 C25A C26A C27A 66.1(11)
C29A C25A C26A Zr1 -67.4(10)
C6 Zr1 C26A C27A 18.3(14)
C5 Zr1 C26A C27A 50.2(13)
C20 Zr1 C26A C27A -77.6(16)
C22 Zr1 C26A C27A -150.6(11)
C29A Zr1 C26A C27A -78.2(12)
C25A Zr1 C26A C27A -116.4(17)
C29 Zr1 C26A C27A -63.8(11)
C24 Zr1 C26A C27A -112.8(13)
C23 Zr1 C26A C27A 179.6(7)
C28 Zr1 C26A C27A -23.7(9)
C25 Zr1 C26A C27A -104.2(14)
C28A Zr1 C26A C27A -37.3(10)
C21 Zr1 C26A C27A -61(3)
C27 Zr1 C26A C27A 15(2)
C26 Zr1 C26A C27A -138(2)
C1 Zr1 C26A C27A 153.5(14)
C6 Zr1 C26A C25A 134.7(13)
C5 Zr1 C26A C25A 166.6(12)
C20 Zr1 C26A C25A 38.9(18)
C22 Zr1 C26A C25A -34.2(15)
C29A Zr1 C26A C25A 38.2(8)
C29 Zr1 C26A C25A 52.6(10)
C24 Zr1 C26A C25A 3.6(15)
C23 Zr1 C26A C25A -63.9(17)
C28 Zr1 C26A C25A 92.8(12)
C25 Zr1 C26A C25A 12.2(8)
C28A Zr1 C26A C25A 79.1(10)
C21 Zr1 C26A C25A 55(3)
C27 Zr1 C26A C25A 132(4)
C26 Zr1 C26A C25A -21.6(12)
C27A Zr1 C26A C25A 116.4(17)
C1 Zr1 C26A C25A -90.1(13)
C25A C26A C27A C28A 1.2(18)
Zr1 C26A C27A C28A 66.4(11)
C25A C26A C27A Zr1 -65.2(10)
C6 Zr1 C27A C26A -161.8(14)
C5 Zr1 C27A C26A -131.0(14)
C20 Zr1 C27A C26A 127.1(13)
C22 Zr1 C27A C26A 57(2)
C29A Zr1 C27A C26A 77.0(12)
C25A Zr1 C27A C26A 36.4(10)
C29 Zr1 C27A C26A 90.5(13)
C24 Zr1 C27A C26A 89.2(15)
C23 Zr1 C27A C26A -179(22)
C28 Zr1 C27A C26A 115(3)
C25 Zr1 C27A C26A 53.9(11)
C28A Zr1 C27A C26A 114.3(18)
C21 Zr1 C27A C26A 161.8(11)
C27 Zr1 C27A C26A -10.7(16)
C26 Zr1 C27A C26A 17.5(9)
C1 Zr1 C27A C26A -26.7(14)
C6 Zr1 C27A C28A 83.9(14)
C5 Zr1 C27A C28A 114.7(14)
C20 Zr1 C27A C28A 12.9(16)
C22 Zr1 C27A C28A -57(2)
C29A Zr1 C27A C28A -37.3(9)
C25A Zr1 C27A C28A -77.9(11)
C29 Zr1 C27A C28A -23.8(10)
C24 Zr1 C27A C28A -25.1(17)
C23 Zr1 C27A C28A 67(3)
C28 Zr1 C27A C28A 0.8(16)
C25 Zr1 C27A C28A -60.3(10)
C21 Zr1 C27A C28A 47.6(16)
C27 Zr1 C27A C28A -125.0(18)
C26A Zr1 C27A C28A -114.3(18)
C26 Zr1 C27A C28A -96.7(12)
C1 Zr1 C27A C28A -141.0(13)
C26A C27A C28A C29A -0.6(18)
Zr1 C27A C28A C29A 65.9(11)
C26A C27A C28A Zr1 -66.5(11)
C6 Zr1 C28A C27A -87.3(14)
C5 Zr1 C28A C27A -64.9(13)
C20 Zr1 C28A C27A -169.2(14)
C22 Zr1 C28A C27A 150.4(12)
C29A Zr1 C28A C27A 114.8(16)
C25A Zr1 C28A C27A 77.7(12)
C29 Zr1 C28A C27A 125.8(19)
C24 Zr1 C28A C27A 160.2(13)
C23 Zr1 C28A C27A -166.6(10)
C28 Zr1 C28A C27A -1.0(18)
C25 Zr1 C28A C27A 98.1(12)
C21 Zr1 C28A C27A -148.7(12)
C27 Zr1 C28A C27A 22.2(8)
C26A Zr1 C28A C27A 37.2(10)
C26 Zr1 C28A C27A 59.8(10)
C1 Zr1 C28A C27A 50.6(17)
C6 Zr1 C28A C29A 157.9(13)
C5 Zr1 C28A C29A -179.7(12)
C20 Zr1 C28A C29A 76.0(12)
C22 Zr1 C28A C29A 35.6(14)
C25A Zr1 C28A C29A -37.1(8)
C29 Zr1 C28A C29A 11.0(14)
C24 Zr1 C28A C29A 45.4(12)
C23 Zr1 C28A C29A 78.6(12)
C28 Zr1 C28A C29A -116(2)
C25 Zr1 C28A C29A -16.7(8)
C21 Zr1 C28A C29A 96.5(11)
C27 Zr1 C28A C29A -92.6(11)
C26A Zr1 C28A C29A -77.6(10)
C26 Zr1 C28A C29A -54.9(9)
C27A Zr1 C28A C29A -114.8(16)
C1 Zr1 C28A C29A -64.1(15)
C26A C25A C29A C28A 0.9(17)
Zr1 C25A C29A C28A -67.3(10)
C26A C25A C29A Zr1 68.2(9)
C27A C28A C29A C25A -0.1(18)
Zr1 C28A C29A C25A 66.8(10)
C27A C28A C29A Zr1 -67.0(11)
C6 Zr1 C29A C25A -136.9(12)
C5 Zr1 C29A C25A -114.5(13)
C20 Zr1 C29A C25A 142.4(12)
C22 Zr1 C29A C25A 92.6(11)
C29 Zr1 C29A C25A -135(3)
C24 Zr1 C29A C25A 111.8(13)
C23 Zr1 C29A C25A 112.5(10)
C28 Zr1 C29A C25A -94.3(11)
C25 Zr1 C29A C25A 26.6(11)
C28A Zr1 C29A C25A -114.9(13)
C21 Zr1 C29A C25A 146.1(10)
C27 Zr1 C29A C25A -54.5(9)
C26A Zr1 C29A C25A -38.0(8)
C26 Zr1 C29A C25A -14.0(10)
C27A Zr1 C29A C25A -78.1(10)
C1 Zr1 C29A C25A 16.3(13)
C6 Zr1 C29A C28A -22.0(13)
C5 Zr1 C29A C28A 0.4(15)
C20 Zr1 C29A C28A -102.6(13)
C22 Zr1 C29A C28A -152.4(11)
C25A Zr1 C29A C28A 114.9(13)
C29 Zr1 C29A C28A -20(2)
C24 Zr1 C29A C28A -133.3(13)
C23 Zr1 C29A C28A -132.6(10)
C28 Zr1 C29A C28A 20.7(7)
C25 Zr1 C29A C28A 141.6(18)
C21 Zr1 C29A C28A -99.0(11)
C27 Zr1 C29A C28A 60.5(9)
C26A Zr1 C29A C28A 76.9(10)
C26 Zr1 C29A C28A 100.9(11)
C27A Zr1 C29A C28A 36.9(9)
C1 Zr1 C29A C28A 131.2(12)
C6 Zr1 C1 C2 25.3(3)
C5 Zr1 C1 C2 26.7(3)
C20 Zr1 C1 C2 147.8(3)
C22 Zr1 C1 C2 148.8(3)
C29A Zr1 C1 C2 -115.3(5)
C25A Zr1 C1 C2 -106.5(6)
C29 Zr1 C1 C2 -108.7(5)
C24 Zr1 C1 C2 166.7(3)
C23 Zr1 C1 C2 116.5(3)
C28 Zr1 C1 C2 -71.4(5)
C25 Zr1 C1 C2 -118.9(4)
C28A Zr1 C1 C2 -84.6(7)
C21 Zr1 C1 C2 114.5(3)
C27 Zr1 C1 C2 -64.7(5)
C26A Zr1 C1 C2 -73.6(6)
C26 Zr1 C1 C2 -92.9(6)
C27A Zr1 C1 C2 -59.5(5)
C6 Zr1 C1 Si1 -171.9(8)
C5 Zr1 C1 Si1 -170.5(8)
C20 Zr1 C1 Si1 -49.4(8)
C22 Zr1 C1 Si1 -48.4(8)
C29A Zr1 C1 Si1 47.6(9)
C25A Zr1 C1 Si1 56.4(9)
C29 Zr1 C1 Si1 54.1(9)
C24 Zr1 C1 Si1 -30.5(8)
C23 Zr1 C1 Si1 -80.7(8)
C28 Zr1 C1 Si1 91.4(9)
C25 Zr1 C1 Si1 43.9(9)
C28A Zr1 C1 Si1 78.3(11)
C21 Zr1 C1 Si1 -82.6(8)
C27 Zr1 C1 Si1 98.1(9)
C26A Zr1 C1 Si1 89.2(9)
C26 Zr1 C1 Si1 69.9(9)
C27A Zr1 C1 Si1 103.3(9)
C6 Zr1 C1 Si1A -152.2(3)
C5 Zr1 C1 Si1A -150.7(3)
C20 Zr1 C1 Si1A -29.6(4)
C22 Zr1 C1 Si1A -28.6(3)
C29A Zr1 C1 Si1A 67.3(5)
C25A Zr1 C1 Si1A 76.1(6)
C29 Zr1 C1 Si1A 73.9(5)
C24 Zr1 C1 Si1A -10.7(3)
C23 Zr1 C1 Si1A -60.9(3)
C28 Zr1 C1 Si1A 111.1(5)
C25 Zr1 C1 Si1A 63.7(4)
C28A Zr1 C1 Si1A 98.0(8)
C21 Zr1 C1 Si1A -62.9(3)
C27 Zr1 C1 Si1A 117.9(5)
C26A Zr1 C1 Si1A 109.0(6)
C26 Zr1 C1 Si1A 89.7(6)
C27A Zr1 C1 Si1A 123.1(5)
C2 C1 Si1 C13 23.2(15)
Si1A C1 Si1 C13 129(3)
Zr1 C1 Si1 C13 -127.7(13)
C2 C1 Si1 C11 149.5(12)
Si1A C1 Si1 C11 -105(3)
Zr1 C1 Si1 C11 -1.4(16)
C2 C1 Si1 C12 -93.1(13)
Si1A C1 Si1 C12 13(2)
Zr1 C1 Si1 C12 116.1(13)
C2 C1 Si1A C13A 22.4(7)
Si1 C1 Si1A C13A -73(2)
Zr1 C1 Si1A C13A -162.0(4)
C2 C1 Si1A C11A 141.3(7)
Si1 C1 Si1A C11A 46(2)
Zr1 C1 Si1A C11A -43.1(6)
C2 C1 Si1A C12A -93.0(6)
Si1 C1 Si1A C12A 172(2)
Zr1 C1 Si1A C12A 82.6(4)
Si1 C1 C2 B1 -2(4)
Si1A C1 C2 B1 -28(3)
Zr1 C1 C2 B1 155(3)
B1 C3 C4 C5 128.9(4)
B1 C3 C4 C7 -64.6(5)
C3 C4 C5 C6 -91.5(16)
C7 C4 C5 C6 102.3(15)
C3 C4 C5 Zr1 -94.1(3)
C7 C4 C5 Zr1 99.6(4)
C20 Zr1 C5 C6 47.4(3)
C22 Zr1 C5 C6 101.2(3)
C29A Zr1 C5 C6 -45.8(6)
C25A Zr1 C5 C6 -88.6(7)
C29 Zr1 C5 C6 -41.2(4)
C24 Zr1 C5 C6 61.5(3)
C23 Zr1 C5 C6 99.3(3)
C28 Zr1 C5 C6 -58.8(5)
C25 Zr1 C5 C6 -67.2(8)
C28A Zr1 C5 C6 -45.6(5)
C21 Zr1 C5 C6 69.3(3)
C27 Zr1 C5 C6 -90.9(5)
C26A Zr1 C5 C6 -98.5(5)
C26 Zr1 C5 C6 -101.7(5)
C27A Zr1 C5 C6 -74.4(6)
C1 Zr1 C5 C6 -178.1(2)
C6 Zr1 C5 C4 179.3(4)
C20 Zr1 C5 C4 -133.3(3)
C22 Zr1 C5 C4 -79.5(3)
C29A Zr1 C5 C4 133.5(6)
C25A Zr1 C5 C4 90.7(7)
C29 Zr1 C5 C4 138.1(4)
C24 Zr1 C5 C4 -119.2(3)
C23 Zr1 C5 C4 -81.5(3)
C28 Zr1 C5 C4 120.5(5)
C25 Zr1 C5 C4 112.0(8)
C28A Zr1 C5 C4 133.7(5)
C21 Zr1 C5 C4 -111.5(3)
C27 Zr1 C5 C4 88.4(5)
C26A Zr1 C5 C4 80.8(5)
C26 Zr1 C5 C4 77.5(5)
C27A Zr1 C5 C4 104.8(6)
C1 Zr1 C5 C4 1.2(3)
C4 C5 C6 Si2 -174.7(15)
Zr1 C5 C6 Si2 -172.0(8)
C4 C5 C6 Si2A 175.6(15)
Zr1 C5 C6 Si2A 178.3(8)
C4 C5 C6 Zr1 -2.8(16)
C20 Zr1 C6 C5 -133.9(3)
C22 Zr1 C6 C5 -100.9(3)
C29A Zr1 C6 C5 144.5(5)
C25A Zr1 C6 C5 117.6(7)
C29 Zr1 C6 C5 144.1(4)
C24 Zr1 C6 C5 -135.2(3)
C23 Zr1 C6 C5 -83.0(3)
C28 Zr1 C6 C5 117.2(5)
C25 Zr1 C6 C5 137.6(5)
C28A Zr1 C6 C5 132.6(6)
C21 Zr1 C6 C5 -103.8(3)
C27 Zr1 C6 C5 90.4(5)
C26A Zr1 C6 C5 89.7(5)
C26 Zr1 C6 C5 99.0(5)
C27A Zr1 C6 C5 99.5(5)
C1 Zr1 C6 C5 2.7(3)
C5 Zr1 C6 Si2 167.9(12)
C20 Zr1 C6 Si2 34.0(11)
C22 Zr1 C6 Si2 67.1(11)
C29A Zr1 C6 Si2 -47.6(12)
C25A Zr1 C6 Si2 -74.5(13)
C29 Zr1 C6 Si2 -48.0(12)
C24 Zr1 C6 Si2 32.7(11)
C23 Zr1 C6 Si2 84.9(11)
C28 Zr1 C6 Si2 -74.9(12)
C25 Zr1 C6 Si2 -54.5(12)
C28A Zr1 C6 Si2 -59.5(12)
C21 Zr1 C6 Si2 64.1(11)
C27 Zr1 C6 Si2 -101.7(12)
C26A Zr1 C6 Si2 -102.4(12)
C26 Zr1 C6 Si2 -93.1(12)
C27A Zr1 C6 Si2 -92.6(12)
C1 Zr1 C6 Si2 170.6(11)
C5 Zr1 C6 Si2A -177.4(12)
C20 Zr1 C6 Si2A 48.8(11)
C22 Zr1 C6 Si2A 81.8(11)
C29A Zr1 C6 Si2A -32.8(12)
C25A Zr1 C6 Si2A -59.7(13)
C29 Zr1 C6 Si2A -33.3(12)
C24 Zr1 C6 Si2A 47.4(11)
C23 Zr1 C6 Si2A 99.6(11)
C28 Zr1 C6 Si2A -60.2(12)
C25 Zr1 C6 Si2A -39.8(12)
C28A Zr1 C6 Si2A -44.8(12)
C21 Zr1 C6 Si2A 78.9(11)
C27 Zr1 C6 Si2A -87.0(12)
C26A Zr1 C6 Si2A -87.7(12)
C26 Zr1 C6 Si2A -78.4(12)
C27A Zr1 C6 Si2A -77.9(12)
C1 Zr1 C6 Si2A -174.7(11)
C5 C6 Si2 C14 126.4(11)
Si2A C6 Si2 C14 -146(7)
Zr1 C6 Si2 C14 -37.9(15)
C5 C6 Si2 C16 -110.6(11)
Si2A C6 Si2 C16 -23(6)
Zr1 C6 Si2 C16 85.0(12)
C5 C6 Si2 C15 6.6(13)
Si2A C6 Si2 C15 94(6)
Zr1 C6 Si2 C15 -157.7(9)
C5 C6 Si2A C14A 148.2(11)
Si2 C6 Si2A C14A 49(6)
Zr1 C6 Si2A C14A -35.1(15)
C5 C6 Si2A C15A 30.1(15)
Si2 C6 Si2A C15A -69(6)
Zr1 C6 Si2A C15A -153.2(12)
C5 C6 Si2A C16A -93.2(11)
Si2 C6 Si2A C16A 168(7)
Zr1 C6 Si2A C16A 83.5(12)
C6 Zr1 C20 C21 68.0(5)
C5 Zr1 C20 C21 45.6(5)
C22 Zr1 C20 C21 -77.5(5)
C29A Zr1 C20 C21 173.6(7)
C25A Zr1 C20 C21 -166.2(6)
C29 Zr1 C20 C21 161.7(7)
C24 Zr1 C20 C21 -114.3(6)
C23 Zr1 C20 C21 -35.9(4)
C28 Zr1 C20 C21 139.1(5)
C25 Zr1 C20 C21 -167.9(6)
C28A Zr1 C20 C21 142.2(6)
C27 Zr1 C20 C21 153.7(7)
C26A Zr1 C20 C21 173.0(9)
C26 Zr1 C20 C21 -166.2(6)
C27A Zr1 C20 C21 135.4(6)
C1 Zr1 C20 C21 -76.3(5)
C6 Zr1 C20 C24 -177.7(4)
C5 Zr1 C20 C24 159.8(4)
C22 Zr1 C20 C24 36.8(4)
C29A Zr1 C20 C24 -72.1(7)
C25A Zr1 C20 C24 -51.9(6)
C29 Zr1 C20 C24 -84.0(6)
C23 Zr1 C20 C24 78.4(4)
C28 Zr1 C20 C24 -106.6(5)
C25 Zr1 C20 C24 -53.6(6)
C28A Zr1 C20 C24 -103.5(6)
C21 Zr1 C20 C24 114.3(6)
C27 Zr1 C20 C24 -92.0(8)
C26A Zr1 C20 C24 -72.7(9)
C26 Zr1 C20 C24 -51.9(7)
C27A Zr1 C20 C24 -110.3(6)
C1 Zr1 C20 C24 38.0(5)
C24 C20 C21 C23 -3.5(7)
Zr1 C20 C21 C23 65.0(4)
C24 C20 C21 Zr1 -68.5(4)
C6 Zr1 C21 C20 -105.3(5)
C5 Zr1 C21 C20 -135.6(5)
C22 Zr1 C21 C20 77.8(4)
C29A Zr1 C21 C20 -7.0(8)
C25A Zr1 C21 C20 20.1(9)
C29 Zr1 C21 C20 -19.6(7)
C24 Zr1 C21 C20 37.2(4)
C23 Zr1 C21 C20 117.0(6)
C28 Zr1 C21 C20 -52.6(7)
C25 Zr1 C21 C20 14.5(7)
C28A Zr1 C21 C20 -42.7(7)
C27 Zr1 C21 C20 -61.4(13)
C26A Zr1 C21 C20 -22(3)
C26 Zr1 C21 C20 26.8(12)
C27A Zr1 C21 C20 -68.3(8)
C1 Zr1 C21 C20 120.7(5)
C6 Zr1 C21 C23 137.7(5)
C5 Zr1 C21 C23 107.4(5)
C20 Zr1 C21 C23 -117.0(6)
C22 Zr1 C21 C23 -39.3(4)
C29A Zr1 C21 C23 -124.1(7)
C25A Zr1 C21 C23 -97.0(8)
C29 Zr1 C21 C23 -136.6(7)
C24 Zr1 C21 C23 -79.9(4)
C28 Zr1 C21 C23 -169.6(6)
C25 Zr1 C21 C23 -102.5(7)
C28A Zr1 C21 C23 -159.7(7)
C27 Zr1 C21 C23 -178.4(12)
C26A Zr1 C21 C23 -139(2)
C26 Zr1 C21 C23 -90.2(11)
C27A Zr1 C21 C23 174.7(7)
C1 Zr1 C21 C23 3.7(5)
C20 C21 C23 C22 2.6(6)
Zr1 C21 C23 C22 67.3(3)
C20 C21 C23 Zr1 -64.7(4)
C6 Zr1 C23 C21 -40.2(4)
C5 Zr1 C23 C21 -70.9(4)
C20 Zr1 C23 C21 35.3(4)
C22 Zr1 C23 C21 112.0(5)
C29A Zr1 C23 C21 74.0(9)
C25A Zr1 C23 C21 116.8(9)
C29 Zr1 C23 C21 59.2(8)
C24 Zr1 C23 C21 74.8(4)
C28 Zr1 C23 C21 22.4(12)
C25 Zr1 C23 C21 99.2(7)
C28A Zr1 C23 C21 32.1(10)
C27 Zr1 C23 C21 177(2)
C26A Zr1 C23 C21 157.8(12)
C26 Zr1 C23 C21 137.2(7)
C27A Zr1 C23 C21 -24(3)
C1 Zr1 C23 C21 -176.6(5)
C6 Zr1 C23 C22 -152.2(4)
C5 Zr1 C23 C22 177.0(4)
C20 Zr1 C23 C22 -76.7(4)
C29A Zr1 C23 C22 -38.0(9)
C25A Zr1 C23 C22 4.8(9)
C29 Zr1 C23 C22 -52.8(8)
C24 Zr1 C23 C22 -37.2(3)
C28 Zr1 C23 C22 -89.6(11)
C25 Zr1 C23 C22 -12.8(7)
C28A Zr1 C23 C22 -79.9(10)
C21 Zr1 C23 C22 -112.0(5)
C27 Zr1 C23 C22 65(2)
C26A Zr1 C23 C22 45.8(13)
C26 Zr1 C23 C22 25.2(8)
C27A Zr1 C23 C22 -136(3)
C1 Zr1 C23 C22 71.4(4)
C21 C23 C22 C24 -0.8(6)
Zr1 C23 C22 C24 67.7(4)
C21 C23 C22 Zr1 -68.4(4)
C6 Zr1 C22 C24 -79.2(4)
C5 Zr1 C22 C24 -117.0(4)
C20 Zr1 C22 C24 -36.2(4)
C29A Zr1 C22 C24 37.2(7)
C25A Zr1 C22 C24 70.1(6)
C29 Zr1 C22 C24 28.0(6)
C23 Zr1 C22 C24 -113.4(5)
C28 Zr1 C22 C24 30.0(8)
C25 Zr1 C22 C24 56.0(6)
C28A Zr1 C22 C24 18.7(6)
C21 Zr1 C22 C24 -75.6(4)
C27 Zr1 C22 C24 82.6(8)
C26A Zr1 C22 C24 87.8(7)
C26 Zr1 C22 C24 83.4(5)
C27A Zr1 C22 C24 53.5(13)
C1 Zr1 C22 C24 144.9(4)
C6 Zr1 C22 C23 34.3(5)
C5 Zr1 C22 C23 -3.6(5)
C20 Zr1 C22 C23 77.3(4)
C29A Zr1 C22 C23 150.6(7)
C25A Zr1 C22 C23 -176.5(6)
C29 Zr1 C22 C23 141.4(6)
C24 Zr1 C22 C23 113.4(5)
C28 Zr1 C22 C23 143.4(7)
C25 Zr1 C22 C23 169.4(6)
C28A Zr1 C22 C23 132.2(6)
C21 Zr1 C22 C23 37.8(4)
C27 Zr1 C22 C23 -164.0(7)
C26A Zr1 C22 C23 -158.8(7)
C26 Zr1 C22 C23 -163.2(5)
C27A Zr1 C22 C23 166.9(12)
C1 Zr1 C22 C23 -101.7(4)
C21 C20 C24 C22 2.9(6)
Zr1 C20 C24 C22 -66.1(4)
C21 C20 C24 Zr1 69.1(4)
C23 C22 C24 C20 -1.3(6)
Zr1 C22 C24 C20 66.1(4)
C23 C22 C24 Zr1 -67.4(3)
C6 Zr1 C24 C20 2.5(5)
C5 Zr1 C24 C20 -27.1(5)
C22 Zr1 C24 C20 -115.6(6)
C29A Zr1 C24 C20 102.2(7)
C25A Zr1 C24 C20 132.0(6)
C29 Zr1 C24 C20 91.2(6)
C23 Zr1 C24 C20 -77.1(5)
C28 Zr1 C24 C20 84.2(6)
C25 Zr1 C24 C20 123.6(6)
C28A Zr1 C24 C20 79.1(6)
C21 Zr1 C24 C20 -36.9(4)
C27 Zr1 C24 C20 116.6(7)
C26A Zr1 C24 C20 130.1(7)
C26 Zr1 C24 C20 138.5(6)
C27A Zr1 C24 C20 92.2(8)
C1 Zr1 C24 C20 -149.6(4)
C6 Zr1 C24 C22 118.1(4)
C5 Zr1 C24 C22 88.4(5)
C20 Zr1 C24 C22 115.6(6)
C29A Zr1 C24 C22 -142.2(7)
C25A Zr1 C24 C22 -112.4(6)
C29 Zr1 C24 C22 -153.2(6)
C23 Zr1 C24 C22 38.4(4)
C28 Zr1 C24 C22 -160.2(5)
C25 Zr1 C24 C22 -120.8(6)
C28A Zr1 C24 C22 -165.3(5)
C21 Zr1 C24 C22 78.6(4)
C27 Zr1 C24 C22 -127.9(7)
C26A Zr1 C24 C22 -114.4(7)
C26 Zr1 C24 C22 -106.0(5)
C27A Zr1 C24 C22 -152.2(7)
C1 Zr1 C24 C22 -34.1(4)
C36 C31 C32 F32 179.6(4)
B1 C31 C32 F32 0.3(6)
C36 C31 C32 C33 -0.4(6)
B1 C31 C32 C33 -179.7(4)
F32 C32 C33 F33 0.2(6)
C31 C32 C33 F33 -179.9(4)
F32 C32 C33 C34 -179.8(4)
C31 C32 C33 C34 0.1(7)
F33 C33 C34 F34 0.6(6)
C32 C33 C34 F34 -179.5(4)
F33 C33 C34 C35 -179.6(4)
C32 C33 C34 C35 0.4(7)
F34 C34 C35 F35 0.7(6)
C33 C34 C35 F35 -179.2(4)
F34 C34 C35 C36 179.2(4)
C33 C34 C35 C36 -0.7(6)
F35 C35 C36 F36 -1.4(5)
C34 C35 C36 F36 -179.9(4)
F35 C35 C36 C31 178.9(4)
C34 C35 C36 C31 0.4(6)
C32 C31 C36 F36 -179.6(3)
B1 C31 C36 F36 -0.2(5)
C32 C31 C36 C35 0.1(6)
B1 C31 C36 C35 179.5(4)
C46 C41 C42 F42 -179.2(4)
B1 C41 C42 F42 1.3(6)
C46 C41 C42 C43 0.5(6)
B1 C41 C42 C43 -179.1(4)
F42 C42 C43 F43 2.0(6)
C41 C42 C43 F43 -177.6(4)
F42 C42 C43 C44 -179.1(4)
C41 C42 C43 C44 1.2(7)
F43 C43 C44 F44 -1.8(7)
C42 C43 C44 F44 179.3(4)
F43 C43 C44 C45 177.6(4)
C42 C43 C44 C45 -1.3(7)
F44 C44 C45 F45 -0.3(7)
C43 C44 C45 F45 -179.7(4)
F44 C44 C45 C46 179.1(4)
C43 C44 C45 C46 -0.3(7)
F45 C45 C46 F46 1.1(6)
C44 C45 C46 F46 -178.3(4)
F45 C45 C46 C41 -178.4(4)
C44 C45 C46 C41 2.2(7)
C42 C41 C46 F46 178.3(4)
B1 C41 C46 F46 -2.2(6)
C42 C41 C46 C45 -2.2(6)
B1 C41 C46 C45 177.3(4)
C1 C2 B1 C3 -171(3)
C1 C2 B1 C31 69(3)
C1 C2 B1 C41 -47(3)
C4 C3 B1 C2 -30.9(4)
C4 C3 B1 C31 90.9(4)
C4 C3 B1 C41 -148.2(3)
C36 C31 B1 C2 -176.7(3)
C32 C31 B1 C2 2.6(6)
C36 C31 B1 C3 64.8(4)
C32 C31 B1 C3 -115.9(4)
C36 C31 B1 C41 -61.6(4)
C32 C31 B1 C41 117.7(4)
C42 C41 B1 C2 65.9(4)
C46 C41 B1 C2 -113.6(4)
C42 C41 B1 C3 -176.2(4)
C46 C41 B1 C3 4.3(6)
C42 C41 B1 C31 -53.5(5)
C46 C41 B1 C31 127.0(4)
